data_7009874
loop_
_publ_author_name
'Carvalho, M. Fernanda N. N.'
'Galv\~ao, Adelino M.'
'Pombeiro, Armando J. L.'

_publ_section_title
;
 Proton addition and hydrogen-bond formation in reactions of the
 dicyano-complex [NBu4][trans-Re(CN)2(dppe)2] with protic reagents
;
_journal_issue 19
_journal_name_full 'Journal of the Chemical Society, Dalton Transactions'
_journal_page_first 3393
_journal_paper_doi 10.1039/b004189k
_journal_year 2000
_chemical_formula_sum 'C56 H56 N2 O2 P4 Re'
_chemical_formula_weight 1099.22
_chemical_name_systematic
; 
 ? 
;
_space_group_IT_number 14
_symmetry_space_group_name_Hall '-P 2ybc'
_symmetry_space_group_name_H-M 'P 1 21/c 1'
_atom_sites_solution_hydrogens geom
_atom_sites_solution_primary direct
_atom_sites_solution_secondary difmap
_audit_creation_method SHELXL
_cell_angle_alpha 90.00
_cell_angle_beta 107.80(4)
_cell_angle_gamma 90.00
_cell_formula_units_Z 2
_cell_length_a 10.185(6)
_cell_length_b 18.738(6)
_cell_length_c 13.507(4)
_cell_measurement_temperature 293(2)
_cell_volume 2454.4(19)
_computing_structure_refinement 'SHELXL-93 (Sheldrick, 1993)'
_computing_structure_solution 'SHELXS-86 (Sheldrick, 1990)'
_diffrn_ambient_temperature 293(2)
_diffrn_radiation_monochromator graphite
_diffrn_radiation_source 'fine-focus sealed tube'
_diffrn_radiation_type MoK\a
_diffrn_radiation_wavelength 0.71069
_diffrn_reflns_av_R_equivalents 0.0672
_diffrn_reflns_av_sigmaI/netI 0.1863
_diffrn_reflns_limit_h_max 11
_diffrn_reflns_limit_h_min -12
_diffrn_reflns_limit_k_max 0
_diffrn_reflns_limit_k_min -22
_diffrn_reflns_limit_l_max 16
_diffrn_reflns_limit_l_min 0
_diffrn_reflns_number 4493
_diffrn_reflns_theta_max 24.98
_diffrn_reflns_theta_min 1.92
_exptl_absorpt_coefficient_mu 2.511
_exptl_crystal_density_diffrn 1.487
_exptl_crystal_F_000 1114
_refine_diff_density_max 4.582
_refine_diff_density_min -2.807
_refine_diff_density_rms 0.271
_refine_ls_extinction_method none
_refine_ls_goodness_of_fit_all 1.085
_refine_ls_goodness_of_fit_obs 1.271
_refine_ls_matrix_type full
_refine_ls_number_parameters 285
_refine_ls_number_reflns 4298
_refine_ls_number_restraints 162
_refine_ls_restrained_S_all 1.071
_refine_ls_restrained_S_obs 1.221
_refine_ls_R_factor_all 0.2710
_refine_ls_R_factor_obs 0.1391
_refine_ls_shift/esd_max 0.119
_refine_ls_shift/esd_mean 0.007
_refine_ls_structure_factor_coef Fsqd
_refine_ls_weighting_details 'w=1/[\s^2^(Fo^2^)+(0.1409P)^2^+91.8115P] where P=(Fo^2^+2Fc^2^)/3'
_refine_ls_weighting_scheme calc
_refine_ls_wR_factor_all 0.4059
_refine_ls_wR_factor_obs 0.2992
_reflns_number_observed 1752
_reflns_number_total 4298
_reflns_observed_criterion >2sigma(I)
_cod_data_source_file b004189k.txt
_cod_data_source_block Complex2a
_cod_depositor_comments
;
The following automatic conversions were performed:

'_refine_ls_weighting_scheme' value 'calc
w=1/[\s^2^(Fo^2^)+(0.1409P)^2^+91.8115P] where P=(Fo^2^+2Fc^2^)/3'
was changed to 'calc'. New tag '_refine_ls_weighting_details' was
created. The value of the new tag was set to
'w=1/[\s^2^(Fo^2^)+(0.1409P)^2^+91.8115P] where P=(Fo^2^+2Fc^2^)/3'.

Automatic conversion script
Id: cif_fix_values 3143 2015-03-26 13:38:13Z robertas 
;
_cod_original_cell_volume 2454.4(18)
_cod_database_code 7009874

loop_
_symmetry_equiv_pos_as_xyz
'x, y, z'
'-x, y+1/2, -z+1/2'
'-x, -y, -z'
'x, -y-1/2, z-1/2'

loop_
_atom_site_aniso_label
_atom_site_aniso_U_11
_atom_site_aniso_U_22
_atom_site_aniso_U_33
_atom_site_aniso_U_23
_atom_site_aniso_U_13
_atom_site_aniso_U_12
Re 0.0309(7) 0.0243(7) 0.135(2) -0.0010(12) 0.0056(8) 0.0004(8)
P1 0.036(3) 0.041(4) 0.158(9) -0.003(5) 0.027(4) -0.002(3)
P2 0.034(4) 0.037(4) 0.118(8) -0.001(4) 0.003(4) 0.005(3)
C21 0.064(16) 0.032(13) 0.099(22) 0.003(14) 0.000(15) 0.002(13)
C11 0.076(16) 0.006(9) 0.087(21) 0.006(12) -0.013(15) 0.016(10)
C224 0.084(18) 0.093(20) 0.070(20) 0.004(19) 0.018(15) 0.016(19)
C226 0.065(16) 0.037(15) 0.081(20) -0.016(13) -0.002(14) -0.008(11)
C213 0.066(16) 0.044(14) 0.101(22) -0.016(15) 0.026(15) 0.004(13)
C212 0.056(15) 0.051(15) 0.082(20) -0.023(14) 0.029(14) -0.003(12)
C214 0.058(16) 0.045(14) 0.102(22) -0.001(15) 0.004(15) -0.019(13)
C215 0.079(19) 0.062(17) 0.119(24) -0.008(17) 0.034(18) -0.021(15)
C222 0.058(16) 0.063(17) 0.099(22) -0.004(17) 0.020(16) -0.006(14)
C22 0.027(12) 0.055(15) 0.102(22) 0.012(15) -0.003(13) 0.004(11)
C216 0.036(13) 0.066(17) 0.108(22) -0.001(16) 0.009(14) -0.014(13)
C223 0.086(20) 0.069(18) 0.099(23) -0.011(17) 0.019(18) -0.005(16)
C116 0.063(17) 0.084(19) 0.074(20) 0.006(17) -0.003(15) -0.007(15)
C112 0.095(20) 0.074(18) 0.074(21) 0.044(17) 0.010(17) -0.032(16)
C114 0.075(18) 0.081(19) 0.043(18) 0.013(16) -0.016(14) 0.010(16)
C115 0.070(18) 0.088(20) 0.063(20) 0.013(17) -0.005(16) -0.008(16)
C113 0.107(23) 0.087(22) 0.121(26) -0.003(20) 0.021(20) -0.013(19)
C225 0.069(18) 0.079(19) 0.102(24) 0.017(18) 0.020(17) 0.019(15)
C126 0.072(18) 0.072(19) 0.112(24) -0.010(18) 0.042(17) -0.002(15)
C125 0.116(23) 0.060(18) 0.103(24) -0.021(17) 0.014(19) -0.009(17)
C12 0.050(15) 0.035(13) 0.114(22) 0.006(14) 0.017(15) -0.018(12)
C122 0.081(19) 0.065(18) 0.084(21) -0.007(16) 0.013(16) -0.008(15)
C123 0.082(20) 0.074(19) 0.132(26) -0.025(19) 0.039(19) 0.017(16)
C124 0.116(23) 0.076(20) 0.106(24) -0.007(19) 0.037(20) 0.015(19)
C1 0.083(18) 0.053(15) 0.043(17) 0.006(13) 0.037(14) -0.001(14)
N1 0.072(18) 0.024(12) 0.169(32) 0.015(16) 0.004(18) 0.011(12)
C2 0.063(15) 0.034(13) 0.075(19) 0.003(13) 0.023(14) 0.009(12)
C3 0.082(19) 0.072(18) 0.075(21) 0.000(16) 0.020(16) -0.006(16)

loop_
_atom_site_label
_atom_site_type_symbol
_atom_site_fract_x
_atom_site_fract_y
_atom_site_fract_z
_atom_site_U_iso_or_equiv
_atom_site_thermal_displace_type
_atom_site_occupancy
_atom_site_calc_flag
_atom_site_refinement_flags
_atom_site_disorder_group
Re Re 0.0000 0.0000 0.0000 0.0679(8) Uani 1 d S .
P1 P -0.0472(7) -0.0099(4) 0.1672(9) 0.079(3) Uani 1 d . .
P2 P -0.2136(7) -0.0669(4) -0.0592(8) 0.068(3) Uani 1 d . .
C21 C -0.2081(31) -0.1672(14) -0.0678(28) 0.071(9) Uani 1 d U .
C11 C 0.0595(30) -0.0542(11) 0.2849(27) 0.065(9) Uani 1 d U .
C224 C -0.5344(34) -0.0050(21) -0.3733(29) 0.084(10) Uani 1 d U .
H224 H -0.5883(34) 0.0121(21) -0.4375(29) 0.100 Uiso 1 calc R .
C226 C -0.4175(30) 0.0174(13) -0.1930(26) 0.066(9) Uani 1 d U .
H226 H -0.4004(30) 0.0474(13) -0.1356(26) 0.080 Uiso 1 calc R .
C213 C -0.1183(32) -0.2756(15) -0.1104(27) 0.070(9) Uani 1 d U .
H213 H -0.0483(32) -0.2996(15) -0.1275(27) 0.084 Uiso 1 calc R .
C212 C -0.1069(29) -0.2007(15) -0.0977(24) 0.061(8) Uani 1 d U .
H212 H -0.0342(29) -0.1755(15) -0.1092(24) 0.074 Uiso 1 calc R .
C214 C -0.2186(31) -0.3120(16) -0.0999(27) 0.073(9) Uani 1 d U .
H214 H -0.2201(31) -0.3609(16) -0.1117(27) 0.088 Uiso 1 calc R .
C215 C -0.3234(37) -0.2822(18) -0.0720(30) 0.086(11) Uani 1 d U .
H215 H -0.3958(37) -0.3095(18) -0.0641(30) 0.103 Uiso 1 calc R .
C222 C -0.3687(31) -0.0928(18) -0.2721(29) 0.075(9) Uani 1 d U .
H222 H -0.3212(31) -0.1356(18) -0.2688(29) 0.089 Uiso 1 calc R .
C22 C -0.3426(25) -0.0473(15) -0.1874(27) 0.067(9) Uani 1 d U .
C216 C -0.3171(28) -0.2076(16) -0.0556(27) 0.073(9) Uani 1 d U .
H216 H -0.3869(28) -0.1851(16) -0.0364(27) 0.087 Uiso 1 calc R .
C223 C -0.4720(36) -0.0707(19) -0.3647(31) 0.087(11) Uani 1 d U .
H223 H -0.4979(36) -0.1018(19) -0.4210(31) 0.104 Uiso 1 calc R .
C116 C 0.1579(31) -0.1010(18) 0.2683(28) 0.079(10) Uani 1 d U .
H116 H 0.1700(31) -0.1078(18) 0.2034(28) 0.095 Uiso 1 calc R .
C112 C 0.0320(38) -0.0441(19) 0.3815(29) 0.084(11) Uani 1 d U .
H112 H -0.0359(38) -0.0138(19) 0.3903(29) 0.101 Uiso 1 calc R .
C114 C 0.2160(33) -0.1319(18) 0.4515(26) 0.074(10) Uani 1 d U .
H114 H 0.2654(33) -0.1590(18) 0.5084(26) 0.088 Uiso 1 calc R .
C115 C 0.2367(33) -0.1368(19) 0.3585(29) 0.079(10) Uani 1 d U .
H115 H 0.3081(33) -0.1660(19) 0.3531(29) 0.095 Uiso 1 calc R .
C113 C 0.1143(43) -0.0829(22) 0.4567(38) 0.108(13) Uani 1 d U .
H113 H 0.1032(43) -0.0770(22) 0.5220(38) 0.130 Uiso 1 calc R .
C225 C -0.5150(35) 0.0346(20) -0.2842(32) 0.085(11) Uani 1 d U .
H225 H -0.5702(35) 0.0745(20) -0.2863(32) 0.102 Uiso 1 calc R .
C126 C 0.0226(36) 0.1111(18) 0.2825(29) 0.082(10) Uani 1 d U .
H126 H 0.1119(36) 0.0937(18) 0.2958(29) 0.099 Uiso 1 calc R .
C125 C -0.0034(43) 0.1763(19) 0.3200(31) 0.097(12) Uani 1 d U .
H125 H 0.0703(43) 0.2053(19) 0.3552(31) 0.117 Uiso 1 calc R .
C12 C -0.0903(29) 0.0731(14) 0.2241(28) 0.068(9) Uani 1 d U .
C122 C -0.2247(36) 0.0944(18) 0.2008(28) 0.079(10) Uani 1 d U .
H122 H -0.2957(36) 0.0667(18) 0.1587(28) 0.095 Uiso 1 calc R .
C123 C -0.2520(39) 0.1582(19) 0.2415(33) 0.095(12) Uani 1 d U .
H123 H -0.3428(39) 0.1735(19) 0.2265(33) 0.114 Uiso 1 calc R .
C124 C -0.1444(43) 0.2012(21) 0.3059(32) 0.099(12) Uani 1 d U .
H124 H -0.1626(43) 0.2427(21) 0.3372(32) 0.119 Uiso 1 calc R .
C1 C -0.1329(32) 0.0882(15) -0.0256(22) 0.055(8) Uani 1 d U .
N1 N -0.2082(28) 0.1374(12) -0.0359(27) 0.096(11) Uani 1 d . .
C2 C -0.2101(27) -0.0616(14) 0.1458(24) 0.057(8) Uani 1 d U .
H2A H -0.1895(27) -0.1120(14) 0.1577(24) 0.069 Uiso 1 calc R .
H2B H -0.2579(27) -0.0457(14) 0.1939(24) 0.069 Uiso 1 calc R .
C3 C -0.3010(34) -0.0495(18) 0.0336(26) 0.077(10) Uani 1 d U .
H3A H -0.3330(34) -0.0004(18) 0.0261(26) 0.092 Uiso 1 calc R .
H3B H -0.3813(34) -0.0802(18) 0.0194(26) 0.092 Uiso 1 calc R .
O O 0.5650(37) 0.2207(21) -0.0380(30) 0.165(14) Uiso 1 d . .
H H 0.5614(37) 0.1804(21) -0.0154(30) 0.198 Uiso 1 calc R .
CM C 0.5050(44) 0.2208(24) -0.1461(34) 0.120(15) Uiso 1 d . .
HMA H 0.4496(44) 0.1787(24) -0.1668(34) 0.144 Uiso 1 calc R .
HMB H 0.5762(44) 0.2213(24) -0.1791(34) 0.144 Uiso 1 calc R .
HMC H 0.4481(44) 0.2624(24) -0.1665(34) 0.144 Uiso 1 calc R .

loop_
_atom_type_symbol
_atom_type_description
_atom_type_scat_dispersion_real
_atom_type_scat_dispersion_imag
_atom_type_scat_source
Re Re -1.5980 7.2320 'International Tables Vol C Tables 4.2.6.8 and 6.1.1.4'
P P 0.0900 0.0950 'International Tables Vol C Tables 4.2.6.8 and 6.1.1.4'
N N 0.0040 0.0030 'International Tables Vol C Tables 4.2.6.8 and 6.1.1.4'
C C 0.0020 0.0020 'International Tables Vol C Tables 4.2.6.8 and 6.1.1.4'
H H 0.0000 0.0000 'International Tables Vol C Tables 4.2.6.8 and 6.1.1.4'
O O 0.0080 0.0060 'International Tables Vol C Tables 4.2.6.8 and 6.1.1.4'

loop_
_geom_angle_atom_site_label_1
_geom_angle_atom_site_label_2
_geom_angle_atom_site_label_3
_geom_angle
_geom_angle_site_symmetry_1
_geom_angle_site_symmetry_3
_geom_angle_publ_flag
C1 Re C1 180.000(2) . 3 ?
C1 Re P2 83.3(8) . . ?
C1 Re P2 96.7(8) 3 . ?
C1 Re P2 96.7(8) . 3 ?
C1 Re P2 83.3(8) 3 3 ?
P2 Re P2 180.0 . 3 ?
C1 Re P1 95.0(8) . 3 ?
C1 Re P1 85.0(8) 3 3 ?
P2 Re P1 98.3(3) . 3 ?
P2 Re P1 81.7(3) 3 3 ?
C1 Re P1 85.0(8) . . ?
C1 Re P1 95.0(8) 3 . ?
P2 Re P1 81.7(3) . . ?
P2 Re P1 98.3(3) 3 . ?
P1 Re P1 180.0 3 . ?
C11 P1 C12 100.0(15) . . ?
C11 P1 C2 99.4(14) . . ?
C12 P1 C2 100.8(12) . . ?
C11 P1 Re 127.1(12) . . ?
C12 P1 Re 117.2(11) . . ?
C2 P1 Re 108.2(11) . . ?
C3 P2 C22 104.9(15) . . ?
C3 P2 C21 104.9(17) . . ?
C22 P2 C21 99.5(14) . . ?
C3 P2 Re 105.4(11) . . ?
C22 P2 Re 120.8(10) . . ?
C21 P2 Re 119.7(10) . . ?
C212 C21 C216 119.0(27) . . ?
C212 C21 P2 120.9(24) . . ?
C216 C21 P2 119.6(25) . . ?
C116 C11 C112 125.4(30) . . ?
C116 C11 P1 114.1(28) . . ?
C112 C11 P1 120.3(23) . . ?
C223 C224 C225 118.1(35) . . ?
C225 C226 C22 118.7(31) . . ?
C214 C213 C212 123.9(31) . . ?
C21 C212 C213 116.7(28) . . ?
C213 C214 C215 122.5(31) . . ?
C214 C215 C216 116.7(31) . . ?
C22 C222 C223 116.6(31) . . ?
C222 C22 C226 121.1(28) . . ?
C222 C22 P2 123.3(23) . . ?
C226 C22 P2 115.6(25) . . ?
C21 C216 C215 121.1(32) . . ?
C224 C223 C222 122.2(35) . . ?
C115 C116 C11 114.0(35) . . ?
C113 C112 C11 112.0(42) . . ?
C115 C114 C113 115.0(33) . . ?
C114 C115 C116 124.6(36) . . ?
C112 C113 C114 128.8(47) . . ?
C226 C225 C224 122.2(33) . . ?
C125 C126 C12 116.6(33) . . ?
C126 C125 C124 121.6(35) . . ?
C122 C12 C126 125.7(31) . . ?
C122 C12 P1 119.9(24) . . ?
C126 C12 P1 114.2(24) . . ?
C12 C122 C123 118.1(33) . . ?
C122 C123 C124 121.6(34) . . ?
C123 C124 C125 116.2(33) . . ?
N1 C1 Re 177.2(28) . . ?
C3 C2 P1 108.4(21) . . ?
C2 C3 P2 112.9(23) . . ?

loop_
_geom_bond_atom_site_label_1
_geom_bond_atom_site_label_2
_geom_bond_distance
_geom_bond_site_symmetry_2
_geom_bond_publ_flag
Re C1 2.10(3) . ?
Re C1 2.10(3) 3 ?
Re P2 2.425(7) . ?
Re P2 2.425(7) 3 ?
Re P1 2.456(11) 3 ?
Re P1 2.456(11) . ?
P1 C11 1.83(3) . ?
P1 C12 1.85(3) . ?
P1 C2 1.86(3) . ?
P2 C3 1.78(3) . ?
P2 C22 1.86(3) . ?
P2 C21 1.89(3) . ?
C21 C212 1.37(4) . ?
C21 C216 1.39(4) . ?
C11 C116 1.40(4) . ?
C11 C112 1.43(5) . ?
C224 C223 1.37(4) . ?
C224 C225 1.38(5) . ?
C226 C225 1.36(4) . ?
C226 C22 1.42(4) . ?
C213 C214 1.27(4) . ?
C213 C212 1.41(4) . ?
C214 C215 1.36(4) . ?
C215 C216 1.41(4) . ?
C222 C22 1.39(4) . ?
C222 C223 1.43(5) . ?
C116 C115 1.41(4) . ?
C112 C113 1.32(5) . ?
C114 C115 1.34(4) . ?
C114 C113 1.40(5) . ?
C126 C125 1.38(4) . ?
C126 C12 1.38(4) . ?
C125 C124 1.47(5) . ?
C12 C122 1.37(4) . ?
C122 C123 1.38(4) . ?
C123 C124 1.42(5) . ?
C1 N1 1.18(3) . ?
C2 C3 1.53(4) . ?
O CM 1.40(5) . ?

loop_
_geom_torsion_atom_site_label_1
_geom_torsion_atom_site_label_2
_geom_torsion_atom_site_label_3
_geom_torsion_atom_site_label_4
_geom_torsion
_geom_torsion_site_symmetry_1
_geom_torsion_site_symmetry_2
_geom_torsion_site_symmetry_3
_geom_torsion_site_symmetry_4
_geom_torsion_publ_flag
C1 Re P1 C11 -157.7(14) . . . . ?
C1 Re P1 C11 22.3(14) 3 . . . ?
P2 Re P1 C11 118.3(11) . . . . ?
P2 Re P1 C11 -61.7(11) 3 . . . ?
P1 Re P1 C11 -97.8(1000) 3 . . . ?
C1 Re P1 C12 -28.4(13) . . . . ?
C1 Re P1 C12 151.6(13) 3 . . . ?
P2 Re P1 C12 -112.4(10) . . . . ?
P2 Re P1 C12 67.6(10) 3 . . . ?
P1 Re P1 C12 31.5(1000) 3 . . . ?
C1 Re P1 C2 84.6(12) . . . . ?
C1 Re P1 C2 -95.4(12) 3 . . . ?
P2 Re P1 C2 0.7(9) . . . . ?
P2 Re P1 C2 -179.3(9) 3 . . . ?
P1 Re P1 C2 144.5(1000) 3 . . . ?
C1 Re P2 C3 -63.0(14) . . . . ?
C1 Re P2 C3 117.0(14) 3 . . . ?
P2 Re P2 C3 -125.3(1000) 3 . . . ?
P1 Re P2 C3 -157.0(12) 3 . . . ?
P1 Re P2 C3 23.0(12) . . . . ?
C1 Re P2 C22 55.3(15) . . . . ?
C1 Re P2 C22 -124.7(15) 3 . . . ?
P2 Re P2 C22 -7.1(1000) 3 . . . ?
P1 Re P2 C22 -38.8(13) 3 . . . ?
P1 Re P2 C22 141.2(13) . . . . ?
C1 Re P2 C21 179.4(16) . . . . ?
C1 Re P2 C21 -0.6(16) 3 . . . ?
P2 Re P2 C21 117.0(1000) 3 . . . ?
P1 Re P2 C21 85.3(14) 3 . . . ?
P1 Re P2 C21 -94.7(14) . . . . ?
C3 P2 C21 C212 -154.1(28) . . . . ?
C22 P2 C21 C212 97.6(29) . . . . ?
Re P2 C21 C212 -36.3(33) . . . . ?
C3 P2 C21 C216 33.6(32) . . . . ?
C22 P2 C21 C216 -74.7(31) . . . . ?
Re P2 C21 C216 151.4(23) . . . . ?
C12 P1 C11 C116 -152.4(22) . . . . ?
C2 P1 C11 C116 104.7(24) . . . . ?
Re P1 C11 C116 -16.7(26) . . . . ?
C12 P1 C11 C112 32.6(25) . . . . ?
C2 P1 C11 C112 -70.3(24) . . . . ?
Re P1 C11 C112 168.2(19) . . . . ?
C216 C21 C212 C213 -2.4(49) . . . . ?
P2 C21 C212 C213 -174.7(25) . . . . ?
C214 C213 C212 C21 3.0(54) . . . . ?
C212 C213 C214 C215 -2.0(60) . . . . ?
C213 C214 C215 C216 0.4(59) . . . . ?
C223 C222 C22 C226 1.1(46) . . . . ?
C223 C222 C22 P2 179.2(23) . . . . ?
C225 C226 C22 C222 -0.9(48) . . . . ?
C225 C226 C22 P2 -179.1(26) . . . . ?
C3 P2 C22 C222 -132.3(28) . . . . ?
C21 P2 C22 C222 -24.0(30) . . . . ?
Re P2 C22 C222 109.2(25) . . . . ?
C3 P2 C22 C226 45.9(26) . . . . ?
C21 P2 C22 C226 154.2(24) . . . . ?
Re P2 C22 C226 -72.6(25) . . . . ?
C212 C21 C216 C215 1.0(53) . . . . ?
P2 C21 C216 C215 173.5(28) . . . . ?
C214 C215 C216 C21 0.0(57) . . . . ?
C225 C224 C223 C222 -12.2(55) . . . . ?
C22 C222 C223 C224 5.6(52) . . . . ?
C112 C11 C116 C115 -3.1(45) . . . . ?
P1 C11 C116 C115 -177.9(22) . . . . ?
C116 C11 C112 C113 2.1(45) . . . . ?
P1 C11 C112 C113 176.6(25) . . . . ?
C113 C114 C115 C116 -4.8(52) . . . . ?
C11 C116 C115 C114 4.6(48) . . . . ?
C11 C112 C113 C114 -2.5(55) . . . . ?
C115 C114 C113 C112 3.9(59) . . . . ?
C22 C226 C225 C224 -6.0(53) . . . . ?
C223 C224 C225 C226 12.4(56) . . . . ?
C12 C126 C125 C124 4.9(58) . . . . ?
C125 C126 C12 C122 -0.1(57) . . . . ?
C125 C126 C12 P1 175.1(29) . . . . ?
C11 P1 C12 C122 -128.7(29) . . . . ?
C2 P1 C12 C122 -27.0(31) . . . . ?
Re P1 C12 C122 90.1(28) . . . . ?
C11 P1 C12 C126 55.8(29) . . . . ?
C2 P1 C12 C126 157.5(27) . . . . ?
Re P1 C12 C126 -85.4(27) . . . . ?
C126 C12 C122 C123 -2.4(58) . . . . ?
P1 C12 C122 C123 -177.4(29) . . . . ?
C12 C122 C123 C124 0.1(61) . . . . ?
C122 C123 C124 C125 4.3(61) . . . . ?
C126 C125 C124 C123 -6.9(60) . . . . ?
C1 Re C1 N1 -164.5(1000) 3 . . . ?
P2 Re C1 N1 84.6(538) . . . . ?
P2 Re C1 N1 -95.4(538) 3 . . . ?
P1 Re C1 N1 -177.6(1000) 3 . . . ?
P1 Re C1 N1 2.4(537) . . . . ?
C11 P1 C2 C3 -163.0(21) . . . . ?
C12 P1 C2 C3 94.9(23) . . . . ?
Re P1 C2 C3 -28.7(21) . . . . ?
P1 C2 C3 P2 52.5(25) . . . . ?
C22 P2 C3 C2 -179.1(21) . . . . ?
C21 P2 C3 C2 76.5(24) . . . . ?
Re P2 C3 C2 -50.7(23) . . . . ?
